data_7034455
loop_
_publ_author_name
'Komurasaki, Aina'
'Funasako, Yusuke'
'Mochida, Tomoyuki'

_publ_section_title
;
 Colorless organometallic ionic liquids from cationic ruthenium sandwich
 complexes: thermal properties, liquid properties, and crystal structures
 of [Ru(\h(5)-C5H5)(\h(6)-C6H5R)][X] (X = N(SO2CF3)2, N(SO2F)2, PF6).
;
_journal_issue 16
_journal_name_full 'Dalton transactions (Cambridge, England : 2003)'
_journal_page_first 7595
_journal_page_last 7605
_journal_paper_doi 10.1039/c5dt00723b
_journal_volume 44
_journal_year 2015
_chemical_formula_moiety 'C18 H22 N O Ru, F6 P'
_chemical_formula_sum 'C18 H22 F6 N O P Ru'
_chemical_formula_weight 514.41
_chemical_name_systematic
; 
 ? 
;
_space_group_IT_number 15
_symmetry_cell_setting monoclinic
_symmetry_space_group_name_Hall '-C 2yc'
_symmetry_space_group_name_H-M 'C 1 2/c 1'
_atom_sites_solution_hydrogens geom
_atom_sites_solution_primary direct
_atom_sites_solution_secondary difmap
_audit_creation_method SHELXL-97
_audit_update_record
;
2014-07-12 deposited with the CCDC.
2015-03-17 downloaded from the CCDC.
;
_cell_angle_alpha 90.00
_cell_angle_beta 96.111(4)
_cell_angle_gamma 90.00
_cell_formula_units_Z 8
_cell_length_a 9.871(2)
_cell_length_b 19.268(5)
_cell_length_c 20.870(5)
_cell_measurement_reflns_used 3159
_cell_measurement_temperature 100
_cell_measurement_theta_max 27.57
_cell_measurement_theta_min 2.33
_cell_volume 3946.8(16)
_computing_cell_refinement 'APEX2 (Bruker AXS, 2006)'
_computing_data_collection 'APEX2 (Bruker AXS, 2006)'
_computing_data_reduction 'SAINT (Bruker AXS, 2004)'
_computing_molecular_graphics 'XSHEL (Bruker AXS,2002)'
_computing_publication_material 'XCIF (Bruker AXS, 2001)'
_computing_structure_refinement 'SHELXL-97 (Sheldrick, 1997)'
_computing_structure_solution 'SHELXS-97 (Sheldrick, 1997)'
_diffrn_ambient_temperature 100
_diffrn_detector_area_resol_mean 8.333
_diffrn_measured_fraction_theta_full 0.970
_diffrn_measured_fraction_theta_max 0.970
_diffrn_measurement_device_type 'Bruker APEXII CCD area detector'
_diffrn_measurement_method 'phi and omega scans'
_diffrn_radiation_monochromator 'Bruker Helios multilayer confocal mirror'
_diffrn_radiation_source 'Bruker TXS fine-focus rotating anode'
_diffrn_radiation_type MoK\a
_diffrn_radiation_wavelength 0.71073
_diffrn_reflns_av_R_equivalents 0.0647
_diffrn_reflns_av_sigmaI/netI 0.0697
_diffrn_reflns_limit_h_max 9
_diffrn_reflns_limit_h_min -11
_diffrn_reflns_limit_k_max 20
_diffrn_reflns_limit_k_min -22
_diffrn_reflns_limit_l_max 24
_diffrn_reflns_limit_l_min -24
_diffrn_reflns_number 8906
_diffrn_reflns_theta_full 25.03
_diffrn_reflns_theta_max 25.03
_diffrn_reflns_theta_min 1.96
_exptl_absorpt_coefficient_mu 0.939
_exptl_absorpt_correction_T_max 0.9851
_exptl_absorpt_correction_T_min 0.7520
_exptl_absorpt_correction_type empirical
_exptl_absorpt_process_details
;
SADABS Sheldrick 1996
;
_exptl_crystal_colour colorless
_exptl_crystal_density_diffrn 1.731
_exptl_crystal_density_method 'not measured'
_exptl_crystal_description needele
_exptl_crystal_F_000 2064
_exptl_crystal_size_max 0.32
_exptl_crystal_size_mid 0.03
_exptl_crystal_size_min 0.02
_refine_diff_density_max 0.910
_refine_diff_density_min -0.889
_refine_diff_density_rms 0.102
_refine_ls_extinction_method none
_refine_ls_goodness_of_fit_ref 1.015
_refine_ls_hydrogen_treatment constr
_refine_ls_matrix_type full
_refine_ls_number_parameters 308
_refine_ls_number_reflns 3380
_refine_ls_number_restraints 132
_refine_ls_restrained_S_all 1.005
_refine_ls_R_factor_all 0.0594
_refine_ls_R_factor_gt 0.0414
_refine_ls_shift/su_max 0.000
_refine_ls_shift/su_mean 0.000
_refine_ls_structure_factor_coef Fsqd
_refine_ls_weighting_details 'calc w=1/[\s^2^(Fo^2^)+(0.0474P)^2^+0.0000P] where P=(Fo^2^+2Fc^2^)/3'
_refine_ls_weighting_scheme calc
_refine_ls_wR_factor_gt 0.0930
_refine_ls_wR_factor_ref 0.1003
_reflns_number_gt 2601
_reflns_number_total 3380
_reflns_threshold_expression >2sigma(I)
_cod_data_source_file c5dt00723b2.cif
_cod_data_source_block CpRuC6PF6
_cod_depositor_comments
;
The following automatic conversions were performed:

'_symmetry_cell_setting' value 'Monoclinic' changed to 'monoclinic'
according to
/usr/data/users/saulius/crontab/automatic-downloads/rss-feeds/RSC/lib/dictionaries/cif_core.dic
dictionary named 'cif_core.dic' version 2.4.2 from 2011-04-26.

Automatic conversion script
Id: cif_fix_values 3105 2015-03-04 15:46:00Z robertas 

 Adding full bibliography for 7034449--7034455.cif.
;
_cod_original_cell_volume 3947.0(16)
_cod_original_sg_symbol_H-M 'C 2/c'
_cod_database_code 7034455

loop_
_symmetry_equiv_pos_as_xyz
'x, y, z'
'-x, y, -z+1/2'
'x+1/2, y+1/2, z'
'-x+1/2, y+1/2, -z+1/2'
'-x, -y, -z'
'x, -y, z-1/2'
'-x+1/2, -y+1/2, -z'
'x+1/2, -y+1/2, z-1/2'

loop_
_atom_site_label
_atom_site_type_symbol
_atom_site_fract_x
_atom_site_fract_y
_atom_site_fract_z
_atom_site_U_iso_or_equiv
_atom_site_adp_type
_atom_site_occupancy
_atom_site_symmetry_multiplicity
_atom_site_calc_flag
_atom_site_refinement_flags
_atom_site_disorder_assembly
_atom_site_disorder_group
F1A F 0.1999(4) 0.11836(17) 0.38325(14) 0.0409(11) Uani 0.832(7) 1 d PU A 1
F2A F 0.3152(5) 0.0049(2) 0.2924(2) 0.0658(14) Uani 0.832(7) 1 d PU A 1
F3A F 0.1407(5) 0.0807(3) 0.2816(2) 0.0473(14) Uani 0.832(7) 1 d PU A 1
F4A F 0.3734(3) 0.0437(3) 0.39419(17) 0.0509(14) Uani 0.832(7) 1 d PU A 1
F5A F 0.1584(7) 0.0059(3) 0.3653(3) 0.0458(15) Uani 0.832(7) 1 d PU A 1
F6A F 0.3545(4) 0.1180(3) 0.31024(16) 0.0425(12) Uani 0.832(7) 1 d PU A 1
F1B F 0.169(2) 0.1123(13) 0.2963(12) 0.047(6) Uani 0.168(7) 1 d PU A 2
F2B F 0.3538(17) -0.0031(10) 0.3708(9) 0.043(5) Uani 0.168(7) 1 d PU A 2
F3B F 0.137(4) 0.0333(16) 0.3732(18) 0.054(8) Uani 0.168(7) 1 d PU A 2
F4B F 0.3882(16) 0.0793(10) 0.2961(8) 0.027(4) Uani 0.168(7) 1 d PU A 2
F5B F 0.214(2) 0.0029(11) 0.2799(7) 0.058(6) Uani 0.168(7) 1 d PU A 2
F6B F 0.310(3) 0.1052(12) 0.3905(9) 0.066(7) Uani 0.168(7) 1 d PU A 2
P1 P 0.25811(11) 0.06018(6) 0.33678(5) 0.0260(3) Uani 1 1 d . . .
C1 C 0.6532(5) -0.0295(2) 0.4291(2) 0.0336(11) Uani 1 1 d . . .
H1 H 0.5619 -0.0302 0.4458 0.040 Uiso 1 1 calc R . .
C2 C 0.6777(5) -0.0265(2) 0.3631(2) 0.0349(12) Uani 1 1 d . . .
H2 H 0.6065 -0.0250 0.3252 0.042 Uiso 1 1 calc R . .
C3 C 0.8213(5) -0.0295(2) 0.36031(19) 0.0323(11) Uani 1 1 d . . .
H3 H 0.8686 -0.0307 0.3203 0.039 Uiso 1 1 calc R . .
C4 C 0.8847(4) -0.0349(2) 0.4248(2) 0.0274(10) Uani 1 1 d . . .
H4 H 0.9846 -0.0400 0.4380 0.033 Uiso 1 1 calc R . .
C5 C 0.7813(4) -0.0352(2) 0.4665(2) 0.0279(10) Uani 1 1 d . . .
H5 H 0.7957 -0.0397 0.5145 0.034 Uiso 1 1 calc R . .
C6 C 0.6794(4) 0.1546(2) 0.45570(17) 0.0237(9) Uani 1 1 d . . .
H6 H 0.6069 0.1482 0.4852 0.028 Uiso 1 1 calc R . .
C7 C 0.6451(5) 0.1541(2) 0.38763(19) 0.0284(10) Uani 1 1 d . . .
H7 H 0.5479 0.1474 0.3697 0.034 Uiso 1 1 calc R . .
C8 C 0.7473(4) 0.1507(2) 0.34620(18) 0.0262(10) Uani 1 1 d . . .
H8 H 0.7212 0.1417 0.2993 0.031 Uiso 1 1 calc R . .
C9 C 0.8866(4) 0.1463(2) 0.37105(18) 0.0252(10) Uani 1 1 d . . .
H9 H 0.9573 0.1350 0.3417 0.030 Uiso 1 1 calc R . .
C10 C 0.9214(4) 0.1470(2) 0.43861(17) 0.0218(9) Uani 1 1 d . . .
H10 H 1.0164 0.1351 0.4567 0.026 Uiso 1 1 calc R . .
C11 C 0.8190(4) 0.1536(2) 0.48056(17) 0.0220(9) Uani 1 1 d . . .
C12 C 0.7579(4) 0.1579(2) 0.58841(17) 0.0244(10) Uani 1 1 d . . .
H12A H 0.7053 0.1141 0.5857 0.029 Uiso 1 1 calc R . .
H12B H 0.6942 0.1969 0.5776 0.029 Uiso 1 1 calc R . .
C13 C 0.8303(4) 0.1672(2) 0.65570(17) 0.0258(10) Uani 1 1 d . . .
H13A H 0.8912 0.2081 0.6565 0.031 Uiso 1 1 calc R . .
H13B H 0.8870 0.1258 0.6675 0.031 Uiso 1 1 calc R . .
C14 C 0.7272(4) 0.1772(2) 0.70457(17) 0.0262(10) Uani 1 1 d . . .
H14A H 0.6732 0.1342 0.7069 0.031 Uiso 1 1 calc R . .
H14B H 0.6637 0.2151 0.6897 0.031 Uiso 1 1 calc R . .
C15 C 0.7957(4) 0.1948(2) 0.77188(18) 0.0264(10) Uani 1 1 d . . .
H15A H 0.8590 0.1569 0.7868 0.032 Uiso 1 1 calc R . .
H15B H 0.8499 0.2378 0.7695 0.032 Uiso 1 1 calc R . .
C16 C 0.6934(4) 0.2050(2) 0.82041(17) 0.0264(10) Uani 1 1 d . . .
H16A H 0.6336 0.1637 0.8201 0.032 Uiso 1 1 calc R . .
H16B H 0.6354 0.2457 0.8077 0.032 Uiso 1 1 calc R . .
C17 C 0.7638(4) 0.2163(2) 0.88915(17) 0.0261(10) Uani 1 1 d . . .
H17A H 0.8343 0.1802 0.8992 0.031 Uiso 1 1 calc R . .
H17B H 0.8093 0.2621 0.8918 0.031 Uiso 1 1 calc R . .
C18 C 0.6643(4) 0.2129(2) 0.93611(19) 0.0278(10) Uani 1 1 d . . .
N1 N 0.5836(4) 0.2095(2) 0.97157(17) 0.0365(9) Uani 1 1 d . . .
O1 O 0.8616(3) 0.15630(15) 0.54443(11) 0.0253(7) Uani 1 1 d . . .
Ru1 Ru 0.77311(3) 0.062495(16) 0.412697(13) 0.01828(13) Uani 1 1 d . . .

loop_
_atom_site_aniso_label
_atom_site_aniso_U_11
_atom_site_aniso_U_22
_atom_site_aniso_U_33
_atom_site_aniso_U_23
_atom_site_aniso_U_13
_atom_site_aniso_U_12
F1A 0.047(3) 0.039(2) 0.0356(17) -0.0041(15) 0.0020(16) 0.0045(18)
F2A 0.080(4) 0.060(3) 0.065(3) -0.013(2) 0.037(3) 0.012(3)
F3A 0.027(2) 0.084(4) 0.0275(19) 0.006(2) -0.0129(15) -0.011(2)
F4A 0.0260(19) 0.087(4) 0.038(2) 0.027(2) -0.0033(16) 0.013(2)
F5A 0.050(3) 0.042(3) 0.047(2) 0.003(3) 0.013(2) -0.019(3)
F6A 0.031(2) 0.065(3) 0.0303(19) 0.0133(19) -0.0038(16) -0.017(2)
F1B 0.033(12) 0.058(13) 0.053(12) 0.024(10) 0.018(9) 0.024(10)
F2B 0.029(8) 0.034(10) 0.062(10) 0.024(8) -0.012(8) 0.006(8)
F3B 0.040(12) 0.058(16) 0.063(14) 0.008(13) 0.001(10) 0.003(13)
F4B 0.019(7) 0.037(10) 0.024(7) -0.004(7) 0.003(6) 0.010(7)
F5B 0.058(11) 0.085(12) 0.028(7) -0.015(8) -0.007(8) -0.029(10)
F6B 0.083(14) 0.063(12) 0.053(10) -0.017(9) 0.008(10) -0.022(11)
P1 0.0214(6) 0.0341(7) 0.0215(5) 0.0048(5) -0.0026(4) -0.0012(5)
C1 0.027(2) 0.025(3) 0.048(3) 0.000(2) 0.000(2) -0.009(2)
C2 0.044(3) 0.018(2) 0.038(2) -0.003(2) -0.018(2) 0.001(2)
C3 0.054(3) 0.019(2) 0.024(2) -0.0046(18) 0.007(2) 0.004(2)
C4 0.025(2) 0.022(2) 0.034(2) 0.0035(19) -0.0028(19) 0.0041(19)
C5 0.033(3) 0.024(2) 0.026(2) 0.0038(18) -0.0037(19) 0.002(2)
C6 0.027(2) 0.022(2) 0.0215(19) -0.0024(17) -0.0032(17) 0.0053(19)
C7 0.030(2) 0.020(2) 0.031(2) -0.0050(18) -0.014(2) 0.0014(19)
C8 0.038(3) 0.021(2) 0.0177(19) -0.0001(17) -0.0099(19) 0.005(2)
C9 0.033(2) 0.020(2) 0.0235(19) 0.0010(17) 0.0034(18) -0.0001(19)
C10 0.019(2) 0.020(2) 0.0250(19) -0.0011(17) -0.0030(17) 0.0010(18)
C11 0.028(2) 0.015(2) 0.0212(19) -0.0022(16) -0.0085(17) 0.0022(18)
C12 0.019(2) 0.029(2) 0.024(2) -0.0038(17) -0.0015(18) 0.0018(18)
C13 0.026(2) 0.027(3) 0.023(2) 0.0007(18) -0.0041(18) 0.0021(19)
C14 0.028(2) 0.027(3) 0.0228(19) 0.0009(17) -0.0042(18) 0.001(2)
C15 0.028(2) 0.027(2) 0.0233(19) 0.0055(18) -0.0041(18) 0.0035(19)
C16 0.029(2) 0.024(2) 0.024(2) 0.0019(18) -0.0021(18) -0.0012(19)
C17 0.025(2) 0.028(3) 0.026(2) -0.0008(19) 0.0037(17) 0.0017(19)
C18 0.031(3) 0.025(3) 0.025(2) -0.0002(18) -0.005(2) 0.002(2)
N1 0.031(2) 0.047(3) 0.032(2) 0.0005(18) 0.0054(18) -0.0036(18)
O1 0.0214(15) 0.0327(17) 0.0204(13) -0.0053(12) -0.0043(12) -0.0001(13)
Ru1 0.0179(2) 0.0195(2) 0.01604(18) -0.00084(13) -0.00464(12) 0.00207(14)

loop_
_atom_type_symbol
_atom_type_description
_atom_type_scat_dispersion_real
_atom_type_scat_dispersion_imag
_atom_type_scat_source
C C 0.0033 0.0016 'International Tables Vol C Tables 4.2.6.8 and 6.1.1.4'
H H 0.0000 0.0000 'International Tables Vol C Tables 4.2.6.8 and 6.1.1.4'
N N 0.0061 0.0033 'International Tables Vol C Tables 4.2.6.8 and 6.1.1.4'
O O 0.0106 0.0060 'International Tables Vol C Tables 4.2.6.8 and 6.1.1.4'
F F 0.0171 0.0103 'International Tables Vol C Tables 4.2.6.8 and 6.1.1.4'
P P 0.1023 0.0942 'International Tables Vol C Tables 4.2.6.8 and 6.1.1.4'
Ru Ru -1.2594 0.8363 'International Tables Vol C Tables 4.2.6.8 and 6.1.1.4'

loop_
_geom_angle_atom_site_label_1
_geom_angle_atom_site_label_2
_geom_angle_atom_site_label_3
_geom_angle
F6B P1 F1B 99.7(13)
F6B P1 F2A 137.8(11)
F1B P1 F2A 110.1(10)
F6B P1 F3B 92.7(15)
F1B P1 F3B 93.6(15)
F2A P1 F3B 113.9(11)
F6B P1 F5A 106.4(9)
F1B P1 F5A 107.3(10)
F2A P1 F5A 92.9(3)
F3B P1 F5A 21.8(10)
F6B P1 F4A 51.6(10)
F1B P1 F4A 150.3(10)
F2A P1 F4A 92.1(2)
F3B P1 F4A 95.2(14)
F5A P1 F4A 90.5(3)
F6B P1 F3A 125.0(11)
F1B P1 F3A 26.8(10)
F2A P1 F3A 91.2(2)
F3B P1 F3A 84.2(13)
F5A P1 F3A 90.1(3)
F4A P1 F3A 176.6(3)
F6B P1 F6A 71.4(8)
F1B P1 F6A 71.2(9)
F2A P1 F6A 90.2(2)
F3B P1 F6A 155.1(10)
F5A P1 F6A 176.9(3)
F4A P1 F6A 89.8(2)
F3A P1 F6A 89.5(2)
F6B P1 F1A 41.7(11)
F1B P1 F1A 70.1(10)
F2A P1 F1A 179.4(2)
F3B P1 F1A 66.6(11)
F5A P1 F1A 87.6(2)
F4A P1 F1A 87.6(2)
F3A P1 F1A 89.1(2)
F6A P1 F1A 89.3(2)
F6B P1 F5B 173.0(13)
F1B P1 F5B 87.1(12)
F2A P1 F5B 36.4(8)
F3B P1 F5B 88.5(14)
F5A P1 F5B 72.8(7)
F4A P1 F5B 121.4(8)
F3A P1 F5B 62.0(8)
F6A P1 F5B 109.7(7)
F1A P1 F5B 144.1(9)
F6B P1 F4B 91.9(11)
F1B P1 F4B 90.0(11)
F2A P1 F4B 59.8(7)
F3B P1 F4B 173.6(12)
F5A P1 F4B 151.8(7)
F4A P1 F4B 84.2(5)
F3A P1 F4B 96.8(6)
F6A P1 F4B 31.3(6)
F1A P1 F4B 119.7(7)
F5B P1 F4B 86.4(9)
F6B P1 F2B 88.3(12)
F1B P1 F2B 171.5(11)
F2A P1 F2B 61.6(8)
F3B P1 F2B 88.8(13)
F5A P1 F2B 72.8(7)
F4A P1 F2B 37.0(7)
F3A P1 F2B 146.1(8)
F6A P1 F2B 109.1(6)
F1A P1 F2B 118.3(8)
F5B P1 F2B 84.8(10)
F4B P1 F2B 86.9(9)
C5 C1 C2 107.6(4)
C5 C1 Ru1 71.4(2)
C2 C1 Ru1 70.4(3)
C5 C1 H1 126.1
C2 C1 H1 126.1
Ru1 C1 H1 126.1
C1 C2 C3 108.0(3)
C1 C2 Ru1 71.3(2)
C3 C2 Ru1 70.6(2)
C1 C2 H2 126.0
C3 C2 H2 126.0
Ru1 C2 H2 126.0
C2 C3 C4 107.7(4)
C2 C3 Ru1 70.9(3)
C4 C3 Ru1 71.4(2)
C2 C3 H3 126.1
C4 C3 H3 126.1
Ru1 C3 H3 126.1
C5 C4 C3 108.0(4)
C5 C4 Ru1 71.6(3)
C3 C4 Ru1 70.2(2)
C5 C4 H4 126.0
C3 C4 H4 126.0
Ru1 C4 H4 126.0
C4 C5 C1 108.7(4)
C4 C5 Ru1 70.7(2)
C1 C5 Ru1 70.7(2)
C4 C5 H5 125.6
C1 C5 H5 125.6
Ru1 C5 H5 125.6
C11 C6 C7 118.8(4)
C11 C6 Ru1 73.1(2)
C7 C6 Ru1 70.0(2)
C11 C6 H6 120.2
C7 C6 H6 120.2
Ru1 C6 H6 120.2
C8 C7 C6 120.5(4)
C8 C7 Ru1 71.1(2)
C6 C7 Ru1 72.5(2)
C8 C7 H7 119.3
C6 C7 H7 119.3
Ru1 C7 H7 119.3
C7 C8 C9 120.7(3)
C7 C8 Ru1 71.8(2)
C9 C8 Ru1 71.3(2)
C7 C8 H8 119.1
C9 C8 H8 119.1
Ru1 C8 H8 119.1
C10 C9 C8 119.1(4)
C10 C9 Ru1 72.1(2)
C8 C9 Ru1 70.9(2)
C10 C9 H9 120.1
C8 C9 H9 120.1
Ru1 C9 H9 120.1
C11 C10 C9 120.3(4)
C11 C10 Ru1 73.8(2)
C9 C10 Ru1 70.5(2)
C11 C10 H10 119.5
C9 C10 H10 119.5
Ru1 C10 H10 119.5
O1 C11 C10 116.5(3)
O1 C11 C6 123.1(4)
C10 C11 C6 120.4(3)
O1 C11 Ru1 131.5(3)
C10 C11 Ru1 69.6(2)
C6 C11 Ru1 70.1(2)
O1 C12 C13 107.1(3)
O1 C12 H12A 110.3
C13 C12 H12A 110.3
O1 C12 H12B 110.3
C13 C12 H12B 110.3
H12A C12 H12B 108.6
C12 C13 C14 110.5(3)
C12 C13 H13A 109.5
C14 C13 H13A 109.5
C12 C13 H13B 109.5
C14 C13 H13B 109.5
H13A C13 H13B 108.1
C13 C14 C15 112.3(3)
C13 C14 H14A 109.1
C15 C14 H14A 109.1
C13 C14 H14B 109.1
C15 C14 H14B 109.1
H14A C14 H14B 107.9
C16 C15 C14 112.4(3)
C16 C15 H15A 109.1
C14 C15 H15A 109.1
C16 C15 H15B 109.1
C14 C15 H15B 109.1
H15A C15 H15B 107.9
C15 C16 C17 111.9(3)
C15 C16 H16A 109.2
C17 C16 H16A 109.2
C15 C16 H16B 109.2
C17 C16 H16B 109.2
H16A C16 H16B 107.9
C18 C17 C16 110.4(3)
C18 C17 H17A 109.6
C16 C17 H17A 109.6
C18 C17 H17B 109.6
C16 C17 H17B 109.6
H17A C17 H17B 108.1
N1 C18 C17 178.0(4)
C11 O1 C12 117.3(3)
C3 Ru1 C2 38.46(18)
C3 Ru1 C4 38.37(15)
C2 Ru1 C4 64.01(16)
C3 Ru1 C1 64.19(19)
C2 Ru1 C1 38.27(17)
C4 Ru1 C1 63.71(18)
C3 Ru1 C5 63.68(17)
C2 Ru1 C5 63.58(16)
C4 Ru1 C5 37.71(16)
C1 Ru1 C5 37.90(15)
C3 Ru1 C8 109.42(16)
C2 Ru1 C8 107.20(15)
C4 Ru1 C8 139.92(16)
C1 Ru1 C8 134.55(15)
C5 Ru1 C8 170.78(14)
C3 Ru1 C9 104.69(17)
C2 Ru1 C9 127.37(16)
C4 Ru1 C9 113.98(17)
C1 Ru1 C9 165.61(15)
C5 Ru1 C9 147.42(15)
C8 Ru1 C9 37.77(15)
C3 Ru1 C7 133.53(14)
C2 Ru1 C7 108.17(15)
C4 Ru1 C7 171.62(14)
C1 Ru1 C7 112.45(17)
C5 Ru1 C7 143.15(18)
C8 Ru1 C7 37.11(16)
C9 Ru1 C7 67.71(16)
C3 Ru1 C10 123.40(17)
C2 Ru1 C10 160.06(18)
C4 Ru1 C10 106.99(15)
C1 Ru1 C10 156.17(15)
C5 Ru1 C10 121.26(14)
C8 Ru1 C10 67.32(14)
C9 Ru1 C10 37.40(13)
C7 Ru1 C10 79.42(15)
C3 Ru1 C6 167.83(16)
C2 Ru1 C6 130.05(17)
C4 Ru1 C6 149.83(14)
C1 Ru1 C6 109.15(18)
C5 Ru1 C6 118.09(16)
C8 Ru1 C6 67.25(15)
C9 Ru1 C6 79.97(17)
C7 Ru1 C6 37.49(13)
C10 Ru1 C6 67.01(15)
C3 Ru1 C11 155.41(16)
C2 Ru1 C11 163.31(18)
C4 Ru1 C11 121.97(14)
C1 Ru1 C11 127.37(17)
C5 Ru1 C11 110.53(15)
C8 Ru1 C11 78.31(14)
C9 Ru1 C11 66.56(15)
C7 Ru1 C11 66.39(13)
C10 Ru1 C11 36.63(14)
C6 Ru1 C11 36.74(13)

loop_
_geom_bond_atom_site_label_1
_geom_bond_atom_site_label_2
_geom_bond_distance
F1A P1 1.627(3)
F2A P1 1.556(4)
F3A P1 1.594(4)
F4A P1 1.594(3)
F5A P1 1.594(6)
F6A P1 1.601(4)
F1B P1 1.53(2)
F2B P1 1.655(15)
F3B P1 1.57(4)
F4B P1 1.654(17)
F5B P1 1.644(17)
F6B P1 1.465(17)
C1 C5 1.418(5)
C1 C2 1.424(6)
C1 Ru1 2.179(5)
C1 H1 1.0000
C2 C3 1.426(7)
C2 Ru1 2.167(4)
C2 H2 1.0000
C3 C4 1.426(5)
C3 Ru1 2.162(4)
C3 H3 1.0000
C4 C5 1.411(6)
C4 Ru1 2.178(4)
C4 H4 1.0000
C5 Ru1 2.189(4)
C5 H5 1.0000
C6 C11 1.420(5)
C6 C7 1.425(5)
C6 Ru1 2.233(4)
C6 H6 1.0000
C7 C8 1.398(6)
C7 Ru1 2.201(4)
C7 H7 1.0000
C8 C9 1.420(5)
C8 Ru1 2.192(4)
C8 H8 1.0000
C9 C10 1.415(5)
C9 Ru1 2.196(4)
C9 H9 1.0000
C10 C11 1.412(6)
C10 Ru1 2.218(4)
C10 H10 1.0000
C11 O1 1.355(4)
C11 Ru1 2.271(4)
C12 O1 1.447(5)
C12 C13 1.517(4)
C12 H12A 0.9900
C12 H12B 0.9900
C13 C14 1.528(6)
C13 H13A 0.9900
C13 H13B 0.9900
C14 C15 1.531(5)
C14 H14A 0.9900
C14 H14B 0.9900
C15 C16 1.517(6)
C15 H15A 0.9900
C15 H15B 0.9900
C16 C17 1.542(5)
C16 H16A 0.9900
C16 H16B 0.9900
C17 C18 1.461(6)
C17 H17A 0.9900
C17 H17B 0.9900
C18 N1 1.146(5)
